data_2219497
loop_
_publ_author_name
'Zhao, Juan'

_publ_section_title
;
 Diiodidobis(1-methylimidazole-\k<i>N</i>^3^)cadmium(II)
;
_journal_coeditor_code BQ2097
_journal_issue 10
_journal_name_full 'Acta Crystallographica Section E'
_journal_page_first m1320
_journal_paper_doi 10.1107/S1600536808030225
_journal_volume 64
_journal_year 2008
_chemical_formula_iupac '[Cd I2 (C4 H6 N2)2]'
_chemical_formula_moiety 'C8 H12 Cd I2 N4'
_chemical_formula_sum 'C8 H12 Cd I2 N4'
_chemical_formula_weight 530.43
_chemical_name_systematic
;
Diiodidobis(1-methylimidazole-\kN^3^)cadmium(II)
;
_space_group_IT_number 61
_symmetry_cell_setting orthorhombic
_symmetry_space_group_name_Hall '-P 2ac 2ab'
_symmetry_space_group_name_H-M 'P b c a'
_atom_sites_solution_hydrogens geom
_atom_sites_solution_primary direct
_atom_sites_solution_secondary difmap
_audit_creation_method SHELXL-97
_cell_angle_alpha 90.00
_cell_angle_beta 90.00
_cell_angle_gamma 90.00
_cell_formula_units_Z 8
_cell_length_a 13.5570(9)
_cell_length_b 14.5615(14)
_cell_length_c 14.9585(19)
_cell_measurement_reflns_used 25
_cell_measurement_temperature 298
_cell_measurement_theta_max 14
_cell_measurement_theta_min 10
_cell_volume 2953.0(5)
_computing_cell_refinement 'SAINT (Bruker, 2001)'
_computing_data_collection 'SMART (Bruker, 2001)'
_computing_data_reduction 'SAINT (Bruker, 2001)'
_computing_molecular_graphics 'SHELXTL (Sheldrick, 2008)'
_computing_publication_material 'SHELXTL (Sheldrick, 2008) and local programs'
_computing_structure_refinement 'SHELXTL (Sheldrick, 2008)'
_computing_structure_solution 'SHELXTL (Sheldrick, 2008)'
_diffrn_ambient_temperature 298
_diffrn_measured_fraction_theta_full 0.999
_diffrn_measured_fraction_theta_max 0.999
_diffrn_measurement_device_type 'Bruker SMART 1K CCD area-detector'
_diffrn_measurement_method 'Thin-slice \w'
_diffrn_radiation_monochromator graphite
_diffrn_radiation_source 'fine-focus sealed tube'
_diffrn_radiation_type MoK\a
_diffrn_radiation_wavelength 0.71073
_diffrn_reflns_av_R_equivalents 0.0132
_diffrn_reflns_av_sigmaI/netI 0.0485
_diffrn_reflns_limit_h_max 16
_diffrn_reflns_limit_h_min 0
_diffrn_reflns_limit_k_max 17
_diffrn_reflns_limit_k_min 0
_diffrn_reflns_limit_l_max 18
_diffrn_reflns_limit_l_min 0
_diffrn_reflns_number 2888
_diffrn_reflns_theta_full 25.95
_diffrn_reflns_theta_max 25.95
_diffrn_reflns_theta_min 2.46
_diffrn_standards_interval_count 100
_diffrn_standards_number 3
_exptl_absorpt_coefficient_mu 5.640
_exptl_absorpt_correction_T_max 0.579
_exptl_absorpt_correction_T_min 0.574
_exptl_absorpt_correction_type multi-scan
_exptl_absorpt_process_details '(SADABS; Sheldrick, 2004)'
_exptl_crystal_colour colorless
_exptl_crystal_density_diffrn 2.386
_exptl_crystal_density_method 'not measured'
_exptl_crystal_description block
_exptl_crystal_F_000 1936
_exptl_crystal_size_max 0.10
_exptl_crystal_size_mid 0.10
_exptl_crystal_size_min 0.10
_refine_diff_density_max 1.183
_refine_diff_density_min -0.852
_refine_ls_extinction_coef 0.0017(2)
_refine_ls_extinction_expression Fc^*^=kFc[1+0.001xFc^2^\l^3^/sin(2\q)]^-1/4^
_refine_ls_extinction_method 'SHELXTL (Sheldrick, 2001)'
_refine_ls_goodness_of_fit_ref 0.985
_refine_ls_hydrogen_treatment constr
_refine_ls_matrix_type full
_refine_ls_number_parameters 137
_refine_ls_number_reflns 2768
_refine_ls_number_restraints 40
_refine_ls_restrained_S_all 0.982
_refine_ls_R_factor_all 0.1020
_refine_ls_R_factor_gt 0.0629
_refine_ls_shift/su_max 0.001
_refine_ls_shift/su_mean 0.000
_refine_ls_structure_factor_coef Fsqd
_refine_ls_weighting_details 'calc w=1/[\s^2^(Fo^2^)+(0.1P)^2^+10P] where P=(Fo^2^+2Fc^2^)/3'
_refine_ls_weighting_scheme calc
_refine_ls_wR_factor_gt 0.1560
_refine_ls_wR_factor_ref 0.1776
_reflns_number_gt 1811
_reflns_number_total 2768
_reflns_threshold_expression I>2\s(I)
_cod_data_source_file bq2097.cif
_cod_data_source_block I
_cod_database_code 2219497
_cod_database_fobs_code 2219497

loop_
_symmetry_equiv_pos_as_xyz
'x, y, z'
'-x+1/2, -y, z+1/2'
'x+1/2, -y+1/2, -z'
'-x, y+1/2, -z+1/2'
'-x, -y, -z'
'x-1/2, y, -z-1/2'
'-x-1/2, y-1/2, z'
'x, -y-1/2, z-1/2'

loop_
_atom_site_type_symbol
_atom_site_label
_atom_site_fract_x
_atom_site_fract_y
_atom_site_fract_z
_atom_site_U_iso_or_equiv
_atom_site_adp_type
_atom_site_calc_flag
_atom_site_refinement_flags
_atom_site_occupancy
Cd Cd 1.20251(6) 0.53829(6) 1.04405(6) 0.0520(3) Uani d . 1
I I1 1.21055(7) 0.59157(7) 0.86882(6) 0.0621(3) Uani d . 1
C C1 1.5970(10) 0.6525(10) 1.0696(12) 0.080(5) Uani d . 1
H H1A 1.5798 0.7004 1.0284 0.120 Uiso calc R 1
H H1B 1.6475 0.6146 1.0439 0.120 Uiso calc R 1
H H1C 1.6208 0.6792 1.1242 0.120 Uiso calc R 1
N N1 1.5119(6) 0.5977(7) 1.0881(7) 0.052(3) Uani d . 1
I I2 1.13534(7) 0.36699(7) 1.08491(8) 0.0707(4) Uani d . 1
N N2 1.3612(7) 0.5502(7) 1.0836(7) 0.052(3) Uani d . 1
C C2 1.5085(12) 0.5226(11) 1.1438(10) 0.070(4) Uani d . 1
H H2A 1.5602 0.4954 1.1750 0.084 Uiso calc R 1
N N3 0.9637(7) 0.6773(6) 1.1774(6) 0.047(2) Uani d U 1
C C3 1.4143(12) 0.4979(10) 1.1428(10) 0.072(4) Uani d . 1
H H3A 1.3877 0.4512 1.1778 0.087 Uiso calc R 1
N N4 1.1068(8) 0.6296(7) 1.1229(7) 0.052(2) Uani d U 1
C C4 1.4208(9) 0.6106(9) 1.0530(9) 0.054(3) Uani d . 1
H H4A 1.4040 0.6566 1.0126 0.065 Uiso calc R 1
C C5 0.8536(8) 0.6817(10) 1.2037(9) 0.061(4) Uani d . 1
H H5A 0.8204 0.6280 1.1819 0.092 Uiso calc R 1
H H5B 0.8242 0.7355 1.1779 0.092 Uiso calc R 1
H H5C 0.8479 0.6844 1.2676 0.092 Uiso calc R 1
C C6 1.0338(10) 0.7448(10) 1.1951(9) 0.066(3) Uani d U 1
H H6A 1.0230 0.8005 1.2238 0.080 Uiso calc R 1
C C7 1.1210(11) 0.7135(11) 1.1622(11) 0.078(4) Uani d U 1
H H7A 1.1810 0.7443 1.1658 0.093 Uiso calc R 1
C C8 1.0131(9) 0.6115(9) 1.1374(8) 0.054(3) Uani d U 1
H H8A 0.9841 0.5563 1.1206 0.064 Uiso calc R 1

loop_
_atom_site_aniso_label
_atom_site_aniso_U_11
_atom_site_aniso_U_22
_atom_site_aniso_U_33
_atom_site_aniso_U_12
_atom_site_aniso_U_13
_atom_site_aniso_U_23
Cd 0.0379(5) 0.0590(5) 0.0591(6) 0.0005(4) 0.0060(4) 0.0008(5)
I1 0.0644(6) 0.0656(6) 0.0564(5) -0.0062(4) -0.0039(4) 0.0073(4)
C1 0.046(8) 0.069(9) 0.125(14) -0.023(7) -0.017(8) -0.024(9)
N1 0.024(5) 0.064(6) 0.068(7) -0.011(4) 0.009(5) -0.022(6)
I2 0.0632(6) 0.0605(6) 0.0883(8) -0.0060(4) 0.0029(5) 0.0166(5)
N2 0.037(5) 0.052(6) 0.067(7) 0.003(5) -0.008(5) -0.009(5)
C2 0.068(10) 0.081(11) 0.062(9) 0.013(8) -0.010(8) -0.012(8)
N3 0.041(4) 0.050(5) 0.049(5) 0.002(4) 0.001(4) -0.001(4)
C3 0.081(11) 0.064(8) 0.073(10) 0.027(8) 0.003(8) 0.016(8)
N4 0.052(5) 0.056(5) 0.050(5) 0.000(4) 0.003(4) 0.002(4)
C4 0.038(6) 0.065(8) 0.059(8) -0.022(6) 0.010(6) 0.006(6)
C5 0.040(7) 0.076(9) 0.068(9) 0.014(6) -0.001(6) 0.009(7)
C6 0.060(6) 0.056(5) 0.083(8) -0.001(5) -0.007(6) -0.013(5)
C7 0.069(6) 0.071(6) 0.094(8) -0.022(5) 0.015(6) -0.009(6)
C8 0.052(5) 0.055(5) 0.054(6) 0.002(4) 0.007(5) -0.010(5)

loop_
_atom_type_symbol
_atom_type_description
_atom_type_scat_dispersion_real
_atom_type_scat_dispersion_imag
_atom_type_scat_source
C C 0.0033 0.0016 'International Tables Vol C Tables 4.2.6.8 and 6.1.1.4'
H H 0.0000 0.0000 'International Tables Vol C Tables 4.2.6.8 and 6.1.1.4'
N N 0.0061 0.0033 'International Tables Vol C Tables 4.2.6.8 and 6.1.1.4'
Cd Cd -0.8075 1.2024 'International Tables Vol C Tables 4.2.6.8 and 6.1.1.4'
I I -0.4742 1.8119 'International Tables Vol C Tables 4.2.6.8 and 6.1.1.4'

loop_
_geom_angle_atom_site_label_1
_geom_angle_atom_site_label_2
_geom_angle_atom_site_label_3
_geom_angle
N4 Cd N2 112.2(4)
N4 Cd I2 103.7(3)
N2 Cd I2 109.4(3)
N4 Cd I1 111.4(3)
N2 Cd I1 101.1(3)
I2 Cd I1 119.20(5)
N1 C1 H1A 109.5
N1 C1 H1B 109.5
H1A C1 H1B 109.5
N1 C1 H1C 109.5
H1A C1 H1C 109.5
H1B C1 H1C 109.5
C4 N1 C2 108.3(10)
C4 N1 C1 125.7(12)
C2 N1 C1 126.0(12)
C4 N2 C3 106.3(12)
C4 N2 Cd 124.4(9)
C3 N2 Cd 129.2(10)
C3 C2 N1 103.9(13)
C3 C2 H2A 128.0
N1 C2 H2A 128.0
C8 N3 C6 104.7(10)
C8 N3 C5 129.7(10)
C6 N3 C5 125.6(10)
C2 C3 N2 111.2(14)
C2 C3 H3A 124.4
N2 C3 H3A 124.4
C8 N4 C7 104.1(11)
C8 N4 Cd 122.5(9)
C7 N4 Cd 133.3(9)
N2 C4 N1 110.0(12)
N2 C4 H4A 125.0
N1 C4 H4A 125.0
N3 C5 H5A 109.5
N3 C5 H5B 109.5
H5A C5 H5B 109.5
N3 C5 H5C 109.5
H5A C5 H5C 109.5
H5B C5 H5C 109.5
C7 C6 N3 106.8(12)
C7 C6 H6A 126.6
N3 C6 H6A 126.6
C6 C7 N4 109.3(12)
C6 C7 H7A 125.3
N4 C7 H7A 125.3
N3 C8 N4 114.9(12)
N3 C8 H8A 122.5
N4 C8 H8A 122.5

loop_
_geom_bond_atom_site_label_1
_geom_bond_atom_site_label_2
_geom_bond_distance
Cd N4 2.201(10)
Cd N2 2.238(9)
Cd I2 2.7248(13)
Cd I1 2.7358(13)
C1 N1 1.429(16)
C1 H1A 0.9600
C1 H1B 0.9600
C1 H1C 0.9600
N1 C4 1.355(16)
N1 C2 1.377(19)
N2 C4 1.279(15)
N2 C3 1.372(16)
C2 C3 1.33(2)
C2 H2A 0.9300
N3 C8 1.313(14)
N3 C6 1.392(16)
N3 C5 1.544(14)
C3 H3A 0.9300
N4 C8 1.315(16)
N4 C7 1.369(18)
C4 H4A 0.9300
C5 H5A 0.9600
C5 H5B 0.9600
C5 H5C 0.9600
C6 C7 1.360(18)
C6 H6A 0.9300
C7 H7A 0.9300
C8 H8A 0.9300

loop_
_geom_hbond_atom_site_label_D
_geom_hbond_atom_site_label_H
_geom_hbond_atom_site_label_A
_geom_hbond_site_symmetry_A
_geom_hbond_distance_DH
_geom_hbond_distance_HA
_geom_hbond_distance_DA
_geom_hbond_angle_DHA
_geom_hbond_publ_flag
C5 H5B I1 3_467 0.96 3.03 3.9797 169 y
